data_2219214
loop_
_publ_author_name
'Li, Yu-Feng'
'Jian, Fang-Fang'

_publ_section_title
;
 <i>N</i>-Phenylpiperidine-1-carbothioamide
;
_journal_coeditor_code AT2604
_journal_issue 9
_journal_name_full 'Acta Crystallographica Section E'
_journal_page_first o1743
_journal_paper_doi 10.1107/S1600536808025142
_journal_volume 64
_journal_year 2008
_chemical_formula_iupac 'C12 H16 N2 S'
_chemical_formula_moiety 'C12 H16 N2 S'
_chemical_formula_sum 'C12 H16 N2 S'
_chemical_formula_weight 220.33
_chemical_name_systematic
;
<i>N</i>-Phenylpiperidine-1-carbothioamide
;
_space_group_IT_number 14
_symmetry_cell_setting monoclinic
_symmetry_space_group_name_Hall '-P 2ybc'
_symmetry_space_group_name_H-M 'P 1 21/c 1'
_atom_sites_solution_hydrogens geom
_atom_sites_solution_primary direct
_atom_sites_solution_secondary difmap
_audit_creation_method SHELXL-97
_cell_angle_alpha 90.00
_cell_angle_beta 102.15(3)
_cell_angle_gamma 90.00
_cell_formula_units_Z 4
_cell_length_a 11.661(2)
_cell_length_b 9.5220(19)
_cell_length_c 10.989(2)
_cell_measurement_reflns_used 25
_cell_measurement_temperature 293(2)
_cell_measurement_theta_max 26.97
_cell_measurement_theta_min 1.79
_cell_volume 1192.8(4)
_computing_cell_refinement 'CAD-4 Software (Enraf--Nonius, 1989)'
_computing_data_collection 'CAD-4 Software (Enraf--Nonius, 1989)'
_computing_data_reduction 'NRCVAX (Gabe <i>et al.</i>,  1989)'
_computing_molecular_graphics 'SHELXTL (Sheldrick, 2008)'
_computing_publication_material 'WinGX (Farrugia, 1999)'
_computing_structure_refinement 'SHELXL97 (Sheldrick, 2008)'
_computing_structure_solution 'SHELXS97 (Sheldrick, 2008)'
_diffrn_ambient_temperature 293(2)
_diffrn_measured_fraction_theta_full 0.984
_diffrn_measured_fraction_theta_max 0.984
_diffrn_measurement_device_type 'Enraf--Nonius CAD-4'
_diffrn_measurement_method \w
_diffrn_radiation_monochromator graphite
_diffrn_radiation_source 'fine-focus sealed tube'
_diffrn_radiation_type MoK\a
_diffrn_radiation_wavelength 0.71073
_diffrn_reflns_av_R_equivalents 0.0093
_diffrn_reflns_av_sigmaI/netI 0.0228
_diffrn_reflns_limit_h_max 13
_diffrn_reflns_limit_h_min -13
_diffrn_reflns_limit_k_max 0
_diffrn_reflns_limit_k_min -11
_diffrn_reflns_limit_l_max 13
_diffrn_reflns_limit_l_min 0
_diffrn_reflns_number 2681
_diffrn_reflns_theta_full 26.97
_diffrn_reflns_theta_max 26.97
_diffrn_reflns_theta_min 1.79
_diffrn_standards_decay_% 0
_diffrn_standards_interval_count 100
_diffrn_standards_number 3
_exptl_absorpt_coefficient_mu 0.241
_exptl_absorpt_correction_type none
_exptl_crystal_colour colourless
_exptl_crystal_density_diffrn 1.227
_exptl_crystal_density_method 'not measured'
_exptl_crystal_description block
_exptl_crystal_F_000 472
_exptl_crystal_size_max 0.25
_exptl_crystal_size_mid 0.20
_exptl_crystal_size_min 0.18
_refine_diff_density_max 0.255
_refine_diff_density_min -0.376
_refine_ls_extinction_coef 0.129(8)
_refine_ls_extinction_expression Fc^*^=kFc[1+0.001xFc^2^\l^3^/sin(2\q)]^-1/4^
_refine_ls_extinction_method 'SHELXL97 (Sheldrick, 2008)'
_refine_ls_goodness_of_fit_ref 1.025
_refine_ls_hydrogen_treatment mixed
_refine_ls_matrix_type full
_refine_ls_number_parameters 149
_refine_ls_number_reflns 2547
_refine_ls_number_restraints 0
_refine_ls_restrained_S_all 1.025
_refine_ls_R_factor_all 0.0580
_refine_ls_R_factor_gt 0.0404
_refine_ls_shift/su_max 0.000
_refine_ls_shift/su_mean 0.000
_refine_ls_structure_factor_coef Fsqd
_refine_ls_weighting_details 'calc w=1/[\s^2^(Fo^2^)+(0.0738P)^2^+0.2418P] where P=(Fo^2^+2Fc^2^)/3'
_refine_ls_weighting_scheme calc
_refine_ls_wR_factor_gt 0.1117
_refine_ls_wR_factor_ref 0.1233
_reflns_number_gt 1972
_reflns_number_total 2547
_reflns_threshold_expression I>2\s(I)
_cod_data_source_file at2604.cif
_cod_data_source_block I
_cod_original_sg_symbol_H-M 'P 21/c'
_cod_database_code 2219214
_cod_database_fobs_code 2219214

loop_
_symmetry_equiv_pos_as_xyz
'x, y, z'
'-x, y+1/2, -z+1/2'
'-x, -y, -z'
'x, -y-1/2, z-1/2'

loop_
_atom_site_type_symbol
_atom_site_label
_atom_site_fract_x
_atom_site_fract_y
_atom_site_fract_z
_atom_site_U_iso_or_equiv
_atom_site_adp_type
_atom_site_calc_flag
_atom_site_refinement_flags
_atom_site_occupancy
S S1 0.48254(4) 0.19137(5) 0.42566(4) 0.04595(19) Uani d . 1
N N1 0.33547(12) 0.37786(15) 0.29140(15) 0.0441(4) Uani d . 1
N N2 0.53031(12) 0.41101(18) 0.29001(15) 0.0465(4) Uani d . 1
C C1 0.23443(15) 0.2923(2) 0.3048(2) 0.0507(5) Uani d . 1
H H1A 0.1878 0.3431 0.3537 0.061 Uiso calc R 1
H H1B 0.2615 0.2060 0.3484 0.061 Uiso calc R 1
C C2 0.15982(19) 0.2580(2) 0.1783(2) 0.0655(6) Uani d . 1
H H2B 0.0900 0.2083 0.1890 0.079 Uiso calc R 1
H H2C 0.2034 0.1966 0.1341 0.079 Uiso calc R 1
C C3 0.1237(2) 0.3906(2) 0.1007(3) 0.0701(7) Uani d . 1
H H3A 0.0837 0.3642 0.0173 0.084 Uiso calc R 1
H H3B 0.0696 0.4450 0.1377 0.084 Uiso calc R 1
C C4 0.23033(19) 0.4800(2) 0.09364(19) 0.0558(5) Uani d . 1
H H4A 0.2794 0.4308 0.0465 0.067 Uiso calc R 1
H H4B 0.2051 0.5676 0.0512 0.067 Uiso calc R 1
C C5 0.29967(16) 0.51043(19) 0.22297(19) 0.0449(4) Uani d . 1
C C6 0.44703(14) 0.33344(17) 0.33069(15) 0.0362(4) Uani d . 1
C C7 0.65404(14) 0.39270(17) 0.32415(16) 0.0388(4) Uani d . 1
C C8 0.71647(15) 0.38347(18) 0.23028(18) 0.0439(4) Uani d . 1
H H8A 0.6772 0.3841 0.1473 0.053 Uiso calc R 1
C C9 0.83783(16) 0.3733(2) 0.2604(2) 0.0522(5) Uani d . 1
H H9A 0.8797 0.3673 0.1973 0.063 Uiso calc R 1
C C10 0.89689(16) 0.3721(2) 0.3832(2) 0.0538(5) Uani d . 1
H H10A 0.9782 0.3646 0.4030 0.065 Uiso calc R 1
C C11 0.83420(16) 0.3822(2) 0.4765(2) 0.0533(5) Uani d . 1
H H11A 0.8737 0.3814 0.5594 0.064 Uiso calc R 1
C C12 0.71314(16) 0.3935(2) 0.44777(18) 0.0481(4) Uani d . 1
H H12A 0.6716 0.4015 0.5110 0.058 Uiso calc R 1
H H5A 0.3633(19) 0.566(2) 0.220(2) 0.055(6) Uiso d . 1
H H5B 0.2457(19) 0.561(2) 0.267(2) 0.056(6) Uiso d . 1
H H2 0.5075(17) 0.463(2) 0.230(2) 0.051(6) Uiso d . 1

loop_
_atom_site_aniso_label
_atom_site_aniso_U_11
_atom_site_aniso_U_22
_atom_site_aniso_U_33
_atom_site_aniso_U_12
_atom_site_aniso_U_13
_atom_site_aniso_U_23
S1 0.0424(3) 0.0424(3) 0.0520(3) 0.00420(18) 0.00770(19) 0.01026(19)
N1 0.0343(7) 0.0404(8) 0.0576(9) -0.0006(6) 0.0095(6) 0.0122(7)
N2 0.0336(7) 0.0551(9) 0.0494(9) -0.0004(7) 0.0058(6) 0.0162(7)
C1 0.0344(9) 0.0481(10) 0.0717(13) 0.0002(7) 0.0158(8) 0.0176(9)
C2 0.0502(11) 0.0419(11) 0.0962(17) -0.0057(9) -0.0033(11) 0.0036(11)
C3 0.0613(13) 0.0556(13) 0.0792(16) -0.0016(10) -0.0179(11) 0.0042(11)
C4 0.0655(12) 0.0503(11) 0.0525(11) 0.0128(9) 0.0142(9) 0.0097(9)
C5 0.0370(8) 0.0355(9) 0.0631(12) 0.0021(7) 0.0124(8) 0.0092(8)
C6 0.0351(8) 0.0369(8) 0.0367(8) -0.0014(6) 0.0078(6) -0.0016(6)
C7 0.0335(8) 0.0343(8) 0.0475(9) -0.0029(6) 0.0059(7) 0.0017(7)
C8 0.0418(9) 0.0420(10) 0.0474(10) -0.0041(7) 0.0081(7) 0.0007(7)
C9 0.0434(10) 0.0475(11) 0.0706(13) -0.0022(8) 0.0233(9) -0.0035(9)
C10 0.0320(9) 0.0451(10) 0.0814(14) -0.0008(7) 0.0052(9) 0.0032(9)
C11 0.0435(10) 0.0539(12) 0.0556(11) -0.0051(8) -0.0054(8) 0.0008(9)
C12 0.0428(9) 0.0536(11) 0.0466(10) -0.0036(8) 0.0066(8) -0.0027(8)

loop_
_atom_type_symbol
_atom_type_description
_atom_type_scat_dispersion_real
_atom_type_scat_dispersion_imag
_atom_type_scat_source
C C 0.0033 0.0016 'International Tables Vol C Tables 4.2.6.8 and 6.1.1.4'
H H 0.0000 0.0000 'International Tables Vol C Tables 4.2.6.8 and 6.1.1.4'
N N 0.0061 0.0033 'International Tables Vol C Tables 4.2.6.8 and 6.1.1.4'
S S 0.1246 0.1234 'International Tables Vol C Tables 4.2.6.8 and 6.1.1.4'

loop_
_geom_angle_atom_site_label_1
_geom_angle_atom_site_label_2
_geom_angle_atom_site_label_3
_geom_angle
C6 N1 C1 122.35(14)
C6 N1 C5 125.33(14)
C1 N1 C5 112.18(14)
C6 N2 C7 126.72(15)
C6 N2 H2 117.1(14)
C7 N2 H2 115.0(14)
N1 C1 C2 110.30(17)
N1 C1 H1A 109.6
C2 C1 H1A 109.6
N1 C1 H1B 109.6
C2 C1 H1B 109.6
H1A C1 H1B 108.1
C1 C2 C3 111.80(18)
C1 C2 H2B 109.3
C3 C2 H2B 109.3
C1 C2 H2C 109.3
C3 C2 H2C 109.3
H2B C2 H2C 107.9
C4 C3 C2 110.95(18)
C4 C3 H3A 109.4
C2 C3 H3A 109.4
C4 C3 H3B 109.4
C2 C3 H3B 109.4
H3A C3 H3B 108.0
C5 C4 C3 109.95(18)
C5 C4 H4A 109.7
C3 C4 H4A 109.7
C5 C4 H4B 109.7
C3 C4 H4B 109.7
H4A C4 H4B 108.2
N1 C5 C4 110.63(16)
N1 C5 H5A 111.5(13)
C4 C5 H5A 110.9(13)
N1 C5 H5B 107.9(13)
C4 C5 H5B 106.3(12)
H5A C5 H5B 109.3(18)
N1 C6 N2 115.41(15)
N1 C6 S1 122.54(12)
N2 C6 S1 122.05(12)
C8 C7 C12 119.93(16)
C8 C7 N2 118.31(16)
C12 C7 N2 121.62(16)
C7 C8 C9 119.78(18)
C7 C8 H8A 120.1
C9 C8 H8A 120.1
C10 C9 C8 120.50(19)
C10 C9 H9A 119.7
C8 C9 H9A 119.7
C9 C10 C11 119.48(17)
C9 C10 H10A 120.3
C11 C10 H10A 120.3
C10 C11 C12 120.59(18)
C10 C11 H11A 119.7
C12 C11 H11A 119.7
C11 C12 C7 119.70(18)
C11 C12 H12A 120.1
C7 C12 H12A 120.1

loop_
_geom_bond_atom_site_label_1
_geom_bond_atom_site_label_2
_geom_bond_distance
S1 C6 1.7056(17)
N1 C6 1.349(2)
N1 C1 1.465(2)
N1 C5 1.484(2)
N2 C6 1.368(2)
N2 C7 1.423(2)
N2 H2 0.82(2)
C1 C2 1.512(3)
C1 H1A 0.9700
C1 H1B 0.9700
C2 C3 1.533(3)
C2 H2B 0.9700
C2 H2C 0.9700
C3 C4 1.522(3)
C3 H3A 0.9700
C3 H3B 0.9700
C4 C5 1.508(3)
C4 H4A 0.9700
C4 H4B 0.9700
C5 H5A 0.92(2)
C5 H5B 0.99(2)
C7 C8 1.385(3)
C7 C12 1.388(2)
C8 C9 1.387(3)
C8 H8A 0.9300
C9 C10 1.380(3)
C9 H9A 0.9300
C10 C11 1.383(3)
C10 H10A 0.9300
C11 C12 1.384(3)
C11 H11A 0.9300
C12 H12A 0.9300

loop_
_geom_hbond_atom_site_label_D
_geom_hbond_atom_site_label_H
_geom_hbond_atom_site_label_A
_geom_hbond_site_symmetry_A
_geom_hbond_distance_DH
_geom_hbond_distance_HA
_geom_hbond_distance_DA
_geom_hbond_angle_DHA
_geom_hbond_publ_flag
N2 H2 S1 2_655 0.82(2) 2.78(2) 3.5520(19) 156.1(18) yes
C1 H1B S1 . 0.97 2.54 3.073(2) 114 yes
C5 H5A N2 . 0.92(2) 2.44(2) 2.800(2) 103.8(14) yes

loop_
_geom_torsion_atom_site_label_1
_geom_torsion_atom_site_label_2
_geom_torsion_atom_site_label_3
_geom_torsion_atom_site_label_4
_geom_torsion
C6 N1 C1 C2 -117.8(2)
C5 N1 C1 C2 58.1(2)
N1 C1 C2 C3 -54.1(2)
C1 C2 C3 C4 52.7(3)
C2 C3 C4 C5 -53.8(3)
C6 N1 C5 C4 115.4(2)
C1 N1 C5 C4 -60.4(2)
C3 C4 C5 N1 57.2(2)
C1 N1 C6 N2 167.41(17)
C5 N1 C6 N2 -8.0(3)
C1 N1 C6 S1 -13.2(2)
C5 N1 C6 S1 171.48(14)
C7 N2 C6 N1 175.49(17)
C7 N2 C6 S1 -3.9(3)
C6 N2 C7 C8 129.22(19)
C6 N2 C7 C12 -55.1(3)
C12 C7 C8 C9 0.8(3)
N2 C7 C8 C9 176.49(16)
C7 C8 C9 C10 0.1(3)
C8 C9 C10 C11 -0.5(3)
C9 C10 C11 C12 0.0(3)
C10 C11 C12 C7 0.9(3)
C8 C7 C12 C11 -1.3(3)
N2 C7 C12 C11 -176.82(17)

loop_
_cod_related_entry_id
_cod_related_entry_database
_cod_related_entry_code
1 ChemSpider 608497
